data_7117488
loop_
_publ_author_name
'Calderazzo, F.'
'Vitali, D.'
'Marchetti, F.'
'Poli, R.'
'Zanazzi, P.F.'

_publ_section_title
;
 Synthesis and molecular structure of mixed-valence compounds of rhenium
 obtained by di-diodine oxidation of rhenium(I) carbonyl complexes; X-Ray
 crystal structure of Re3 I6 (C O)6
;
_journal_name_full
;
Journal of the Chemical Society. Chemical Communications (1972-)
;
_journal_page_first 893
_journal_page_last 894
_journal_volume 1981
_journal_year 1981
_chemical_formula_sum 'C6 I6 O6 Re3'
_chemical_name_systematic '(Re (C O)3 I3)2 Re'
_space_group_IT_number 148
_symmetry_space_group_name_Hall '-R 3'
_symmetry_space_group_name_H-M 'R -3 :H'
_cell_angle_alpha 90
_cell_angle_beta 90
_cell_angle_gamma 120
_cell_formula_units_Z 3
_cell_length_a 6.915
_cell_length_b 6.915
_cell_length_c 36.939
_cell_volume 1529.678
_citation_journal_id_ASTM JCCCAT
_cod_data_source_file Calderazzo_JCCCAT_1981_1486.cif
_cod_data_source_block C6I6O6Re3
_cod_database_code 7117488

loop_
_symmetry_equiv_pos_as_xyz
x,y,z
-y,x-y,z
-x+y,-x,z
-x,-y,-z
y,-x+y,-z
x-y,x,-z
x+2/3,y+1/3,z+1/3
-y+2/3,x-y+1/3,z+1/3
-x+y+2/3,-x+1/3,z+1/3
-x+2/3,-y+1/3,-z+1/3
y+2/3,-x+y+1/3,-z+1/3
x-y+2/3,x+1/3,-z+1/3
x+1/3,y+2/3,z+2/3
-y+1/3,x-y+2/3,z+2/3
-x+y+1/3,-x+2/3,z+2/3
-x+1/3,-y+2/3,-z+2/3
y+1/3,-x+y+2/3,-z+2/3
x-y+1/3,x+2/3,-z+2/3

loop_
_atom_site_label
_atom_site_type_symbol
_atom_site_fract_x
_atom_site_fract_y
_atom_site_fract_z
_atom_site_occupancy
_atom_site_U_iso_or_equiv
Re1 Re+2 0 0 0 1 0.0
Re2 Re+2 0 0 0.09147 1 0.0
O1 O-2 0.384 0.37 0.138 1 0.0
C1 C+2 0.233 0.227 0.122 1 0.0
I1 I-1 0.0026 0.3161 0.04391 1 0.0
